data_7701861
loop_
_publ_author_name
'Greenacre, Victoria K.'
'King, Rhys P.'
'Levason, William'
'Reid, Gillian'

_publ_section_title
;
 Neutral and cationic phosphine and arsine complexes of tin(iv) halides:
 synthesis, properties, structures and anion influence
;
_journal_name_full 'Dalton Transactions'
_journal_paper_doi 10.1039/C9DT03683K
_journal_year 2019
_chemical_formula_moiety 'C12 H30 As2 Br4 Sn'
_chemical_formula_sum 'C12 H30 As2 Br4 Sn'
_chemical_formula_weight 762.53
_space_group_crystal_system orthorhombic
_space_group_IT_number 61
_space_group_name_Hall '-P 2ac 2ab'
_space_group_name_H-M_alt 'P b c a'
_atom_sites_solution_hydrogens geom
_atom_sites_solution_primary dual
_audit_creation_date 2018-07-23
_audit_creation_method
;
Olex2 1.2
(compiled 2018.05.29 svn.r3508 for OlexSys, GUI svn.r5506)
;
_audit_update_record
;
2019-05-16 deposited with the CCDC.	2019-10-02 downloaded from the CCDC.
;
_cell_angle_alpha 90
_cell_angle_beta 90
_cell_angle_gamma 90
_cell_formula_units_Z 4
_cell_length_a 13.8250(2)
_cell_length_b 11.0254(2)
_cell_length_c 14.4329(2)
_cell_measurement_reflns_used 24616
_cell_measurement_temperature 100
_cell_measurement_theta_max 31.4710
_cell_measurement_theta_min 2.7180
_cell_volume 2199.95(6)
_computing_molecular_graphics 'Olex2 (Dolomanov et al., 2009)'
_computing_publication_material 'Olex2 (Dolomanov et al., 2009)'
_computing_structure_refinement 'ShelXL (Sheldrick, 2015)'
_computing_structure_solution 'ShelXT (Sheldrick, 2015)'
_diffrn_ambient_temperature 100
_diffrn_measured_fraction_theta_full 1.000
_diffrn_measured_fraction_theta_max 0.943
_diffrn_measurement_device_type 'XtaLAB AFC12 (RCD3): Kappa single'
_diffrn_radiation_type MoK\a
_diffrn_radiation_wavelength 0.71073
_diffrn_reflns_av_R_equivalents 0.0586
_diffrn_reflns_av_unetI/netI 0.0250
_diffrn_reflns_Laue_measured_fraction_full 1.000
_diffrn_reflns_Laue_measured_fraction_max 0.943
_diffrn_reflns_limit_h_max 19
_diffrn_reflns_limit_h_min -20
_diffrn_reflns_limit_k_max 15
_diffrn_reflns_limit_k_min -16
_diffrn_reflns_limit_l_max 21
_diffrn_reflns_limit_l_min -20
_diffrn_reflns_number 55967
_diffrn_reflns_point_group_measured_fraction_full 1.000
_diffrn_reflns_point_group_measured_fraction_max 0.943
_diffrn_reflns_theta_full 25.242
_diffrn_reflns_theta_max 32.026
_diffrn_reflns_theta_min 2.752
_exptl_absorpt_coefficient_mu 11.401
_exptl_absorpt_correction_T_max 1.00000
_exptl_absorpt_correction_T_min 0.65876
_exptl_absorpt_correction_type multi-scan
_exptl_absorpt_process_details
'CrysAlisPro 1.171.39.46b (Rigaku Oxford Diffraction, 2018) Empirical absorption correction using spherical harmonics, implemented in SCALE3 ABSPACK scaling algorithm.'
_exptl_crystal_colour 'clear whiteish colourless'
_exptl_crystal_colour_lustre clear
_exptl_crystal_colour_modifier whiteish
_exptl_crystal_colour_primary colourless
_exptl_crystal_density_diffrn 2.302
_exptl_crystal_description block
_exptl_crystal_F_000 1432
_exptl_crystal_size_max 0.12
_exptl_crystal_size_mid 0.06
_exptl_crystal_size_min 0.03
_refine_diff_density_max 1.423
_refine_diff_density_min -0.932
_refine_diff_density_rms 0.172
_refine_ls_extinction_method none
_refine_ls_goodness_of_fit_ref 0.938
_refine_ls_hydrogen_treatment constr
_refine_ls_matrix_type full
_refine_ls_number_parameters 91
_refine_ls_number_reflns 3615
_refine_ls_number_restraints 0
_refine_ls_restrained_S_all 0.938
_refine_ls_R_factor_all 0.0441
_refine_ls_R_factor_gt 0.0358
_refine_ls_shift/su_max 0.001
_refine_ls_shift/su_mean 0.000
_refine_ls_structure_factor_coef Fsqd
_refine_ls_weighting_details 'w=1/[\s^2^(Fo^2^)+(0.1000P)^2^] where P=(Fo^2^+2Fc^2^)/3'
_refine_ls_weighting_scheme calc
_refine_ls_wR_factor_gt 0.1101
_refine_ls_wR_factor_ref 0.1159
_reflns_Friedel_coverage 0.000
_reflns_number_gt 3286
_reflns_number_total 3615
_reflns_threshold_expression 'I > 2\s(I)'
_cod_data_source_file c9dt03683k2.cif
_cod_data_source_block ov_vgsnbr4aset3
_cod_database_code 7701861
_shelx_shelxl_version_number 2016/6
_shelx_space_group_comment
;
The symmetry employed for this shelxl refinement is uniquely defined
by the following loop, which should always be used as a source of
symmetry information in preference to the above space-group names.
They are only intended as comments.
;
_shelx_estimated_absorpt_t_max 0.726
_shelx_estimated_absorpt_t_min 0.342
_olex2_refinement_description
;
1. Others
 Fixed Uiso: H4A(0.026) H4B(0.026) H4C(0.026) H1A(0.02) H1B(0.02) H5A(0.02)
 H5B(0.02) H3A(0.019) H3B(0.019) H6A(0.033) H6B(0.033) H6C(0.033) H2A(0.031)
 H2B(0.031) H2C(0.031)
 Fixed X: Sn1(0.5) H4A(0.668222) H4B(0.681517) H4C(0.622942) H1A(0.466409)
 H1B(0.353726) H5A(0.299552) H5B(0.286268) H3A(0.516386) H3B(0.559541)
 H6A(0.39017) H6B(0.293368) H6C(0.392884) H2A(0.382499) H2B(0.466532)
 H2C(0.356276)
 Fixed Y: Sn1(0.5) H4A(0.721209) H4B(0.814124) H4C(0.85454) H1A(0.843)
 H1B(0.815149) H5A(0.738264) H5B(0.60961) H3A(0.805135) H3B(0.670693)
 H6A(0.521094) H6B(0.575873) H6C(0.649309) H2A(1.013632) H2B(0.968724)
 H2C(0.934524)
 Fixed Z: Sn1(0.5) H4A(0.614398) H4B(0.698627) H4C(0.60811) H1A(0.481791)
 H1B(0.495216) H5A(0.690506) H5B(0.640781) H3A(0.732445) H3B(0.733841)
 H6A(0.756156) H6B(0.800266) H6C(0.808067) H2A(0.545435) H2B(0.613542)
 H2C(0.634943)
;
_olex2_submission_special_instructions 'No special instructions were received'

loop_
_space_group_symop_operation_xyz
'x, y, z'
'-x+1/2, -y, z+1/2'
'-x, y+1/2, -z+1/2'
'x+1/2, -y+1/2, -z'
'-x, -y, -z'
'x-1/2, y, -z-1/2'
'x, -y-1/2, z-1/2'
'-x-1/2, y-1/2, z'

loop_
_atom_site_label
_atom_site_type_symbol
_atom_site_fract_x
_atom_site_fract_y
_atom_site_fract_z
_atom_site_U_iso_or_equiv
_atom_site_adp_type
_atom_site_occupancy
_atom_site_site_symmetry_order
_atom_site_calc_flag
_atom_site_refinement_flags_posn
_atom_site_refinement_flags_adp
_atom_site_refinement_flags_occupancy
Sn1 Sn 0.500000 0.500000 0.500000 0.00966(10) Uani 1 2 d S T P
As1 As 0.44698(2) 0.68970(3) 0.60408(2) 0.01023(11) Uani 1 1 d . . .
Br1 Br 0.62875(2) 0.64130(3) 0.42056(2) 0.01497(11) Uani 1 1 d . . .
Br2 Br 0.62698(2) 0.43300(3) 0.62438(2) 0.01588(11) Uani 1 1 d . . .
C4 C 0.6375(2) 0.7867(3) 0.6497(3) 0.0173(7) Uani 1 1 d . . .
H4A H 0.668222 0.721209 0.614398 0.026 Uiso 1 1 calc GR . .
H4B H 0.681517 0.814124 0.698627 0.026 Uiso 1 1 calc GR . .
H4C H 0.622942 0.854540 0.608110 0.026 Uiso 1 1 calc GR . .
C1 C 0.4150(3) 0.8310(3) 0.5286(3) 0.0164(6) Uani 1 1 d . . .
H1A H 0.466409 0.843000 0.481791 0.020 Uiso 1 1 calc R . .
H1B H 0.353726 0.815149 0.495216 0.020 Uiso 1 1 calc R . .
C5 C 0.3317(3) 0.6600(3) 0.6772(2) 0.0166(7) Uani 1 1 d . . .
H5A H 0.299552 0.738264 0.690506 0.020 Uiso 1 1 calc R . .
H5B H 0.286268 0.609610 0.640781 0.020 Uiso 1 1 calc R . .
C3 C 0.5440(3) 0.7403(3) 0.6931(3) 0.0159(6) Uani 1 1 d . . .
H3A H 0.516386 0.805135 0.732445 0.019 Uiso 1 1 calc R . .
H3B H 0.559541 0.670693 0.733841 0.019 Uiso 1 1 calc R . .
C6 C 0.3540(3) 0.5958(4) 0.7686(3) 0.0219(8) Uani 1 1 d . . .
H6A H 0.390170 0.521094 0.756156 0.033 Uiso 1 1 calc GR . .
H6B H 0.293368 0.575873 0.800266 0.033 Uiso 1 1 calc GR . .
H6C H 0.392884 0.649309 0.808067 0.033 Uiso 1 1 calc GR . .
C2 C 0.4041(3) 0.9475(3) 0.5858(3) 0.0208(7) Uani 1 1 d . . .
H2A H 0.382499 1.013632 0.545435 0.031 Uiso 1 1 calc GR . .
H2B H 0.466532 0.968724 0.613542 0.031 Uiso 1 1 calc GR . .
H2C H 0.356276 0.934524 0.634943 0.031 Uiso 1 1 calc GR . .

loop_
_atom_site_aniso_label
_atom_site_aniso_U_11
_atom_site_aniso_U_22
_atom_site_aniso_U_33
_atom_site_aniso_U_23
_atom_site_aniso_U_13
_atom_site_aniso_U_12
Sn1 0.00890(17) 0.00972(17) 0.01036(17) -0.00019(10) -0.00038(10) -0.00076(10)
As1 0.00984(17) 0.00951(17) 0.01134(18) 0.00014(11) 0.00019(11) -0.00048(11)
Br1 0.01475(18) 0.01453(18) 0.01564(19) -0.00001(12) 0.00342(11) -0.00449(12)
Br2 0.01531(19) 0.01446(19) 0.01788(19) 0.00068(12) -0.00680(11) 0.00078(12)
C4 0.0149(16) 0.0156(16) 0.0214(17) -0.0040(13) -0.0027(13) 0.0015(12)
C1 0.0155(16) 0.0129(15) 0.0209(17) 0.0027(13) 0.0005(13) 0.0009(13)
C5 0.0128(15) 0.0151(15) 0.0218(17) 0.0005(13) 0.0091(13) 0.0036(12)
C3 0.0178(16) 0.0163(16) 0.0137(15) -0.0049(12) -0.0014(12) 0.0003(13)
C6 0.0262(18) 0.0181(17) 0.0215(18) 0.0033(14) 0.0083(15) -0.0022(15)
C2 0.026(2) 0.0126(15) 0.0239(19) 0.0037(14) -0.0005(15) 0.0006(14)

loop_
_atom_type_symbol
_atom_type_description
_atom_type_scat_dispersion_real
_atom_type_scat_dispersion_imag
_atom_type_scat_source
C C 0.0033 0.0016 'International Tables Vol C Tables 4.2.6.8 and 6.1.1.4'
H H 0.0000 0.0000 'International Tables Vol C Tables 4.2.6.8 and 6.1.1.4'
As As 0.0499 2.0058 'International Tables Vol C Tables 4.2.6.8 and 6.1.1.4'
Br Br -0.2901 2.4595 'International Tables Vol C Tables 4.2.6.8 and 6.1.1.4'
Sn Sn -0.6537 1.4246 'International Tables Vol C Tables 4.2.6.8 and 6.1.1.4'

loop_
_geom_angle_atom_site_label_1
_geom_angle_atom_site_label_2
_geom_angle_atom_site_label_3
_geom_angle
_geom_angle_site_symmetry_1
_geom_angle_site_symmetry_3
As1 Sn1 As1 180.0 5_666 .
Br1 Sn1 As1 91.886(10) . 5_666
Br1 Sn1 As1 91.885(10) 5_666 .
Br1 Sn1 As1 88.114(10) . .
Br1 Sn1 As1 88.115(10) 5_666 5_666
Br1 Sn1 Br1 180.0 5_666 .
Br2 Sn1 As1 88.894(10) 5_666 .
Br2 Sn1 As1 88.895(10) . 5_666
Br2 Sn1 As1 91.105(10) 5_666 5_666
Br2 Sn1 As1 91.106(10) . .
Br2 Sn1 Br1 89.298(11) 5_666 .
Br2 Sn1 Br1 89.299(11) . 5_666
Br2 Sn1 Br1 90.702(11) . .
Br2 Sn1 Br1 90.700(11) 5_666 5_666
Br2 Sn1 Br2 180.000(11) . 5_666
C1 As1 Sn1 111.87(11) . .
C5 As1 Sn1 113.47(11) . .
C5 As1 C1 104.63(15) . .
C5 As1 C3 104.85(16) . .
C3 As1 Sn1 114.01(11) . .
C3 As1 C1 107.29(16) . .
H4A C4 H4B 109.5 . .
H4A C4 H4C 109.5 . .
H4B C4 H4C 109.5 . .
C3 C4 H4A 109.5 . .
C3 C4 H4B 109.5 . .
C3 C4 H4C 109.5 . .
As1 C1 H1A 109.0 . .
As1 C1 H1B 109.0 . .
H1A C1 H1B 107.8 . .
C2 C1 As1 113.0(3) . .
C2 C1 H1A 109.0 . .
C2 C1 H1B 109.0 . .
As1 C5 H5A 109.1 . .
As1 C5 H5B 109.1 . .
H5A C5 H5B 107.8 . .
C6 C5 As1 112.5(2) . .
C6 C5 H5A 109.1 . .
C6 C5 H5B 109.1 . .
As1 C3 H3A 108.7 . .
As1 C3 H3B 108.7 . .
C4 C3 As1 114.2(3) . .
C4 C3 H3A 108.7 . .
C4 C3 H3B 108.7 . .
H3A C3 H3B 107.6 . .
C5 C6 H6A 109.5 . .
C5 C6 H6B 109.5 . .
C5 C6 H6C 109.5 . .
H6A C6 H6B 109.5 . .
H6A C6 H6C 109.5 . .
H6B C6 H6C 109.5 . .
C1 C2 H2A 109.5 . .
C1 C2 H2B 109.5 . .
C1 C2 H2C 109.5 . .
H2A C2 H2B 109.5 . .
H2A C2 H2C 109.5 . .
H2B C2 H2C 109.5 . .

loop_
_geom_bond_atom_site_label_1
_geom_bond_atom_site_label_2
_geom_bond_distance
_geom_bond_site_symmetry_2
Sn1 As1 2.6773(3) .
Sn1 As1 2.6773(3) 5_666
Sn1 Br1 2.6286(3) .
Sn1 Br1 2.6286(3) 5_666
Sn1 Br2 2.6173(3) 5_666
Sn1 Br2 2.6173(3) .
As1 C1 1.951(4) .
As1 C5 1.939(3) .
As1 C3 1.940(4) .
C4 H4A 0.9800 .
C4 H4B 0.9800 .
C4 H4C 0.9800 .
C4 C3 1.525(5) .
C1 H1A 0.9900 .
C1 H1B 0.9900 .
C1 C2 1.534(5) .
C5 H5A 0.9900 .
C5 H5B 0.9900 .
C5 C6 1.528(5) .
C3 H3A 0.9900 .
C3 H3B 0.9900 .
C6 H6A 0.9800 .
C6 H6B 0.9800 .
C6 H6C 0.9800 .
C2 H2A 0.9800 .
C2 H2B 0.9800 .
C2 H2C 0.9800 .
